data_8105684
loop_
_publ_author_name
'Dang, Limin'
'Huang, Saijin'
'Yin, Aiwu'

_publ_section_title
;
 Halogen bonds in the crystal structure of 2-bromo-1,10-phenanthroline --
 1,4-diiodotetrafluorobenzene (2/1), C30H14Br2F4I2N4
;
_journal_issue 3
_journal_name_full 'Zeitschrift f\"ur Kristallographie - New Crystal Structures'
_journal_page_first 469
_journal_page_last 471
_journal_paper_doi 10.1515/ncrs-2018-0478
_journal_volume 234
_journal_year 2019
_chemical_formula_moiety 'C6 F4 I2, 2(C12 H7 Br N2)'
_chemical_formula_sum 'C30 H14 Br2 F4 I2 N4'
_chemical_formula_weight 920.07
_space_group_crystal_system monoclinic
_space_group_IT_number 14
_space_group_name_Hall '-P 2ybc'
_space_group_name_H-M_alt 'P 1 21/c 1'
_atom_sites_solution_hydrogens geom
_atom_sites_solution_primary dual
_cell_angle_alpha 90
_cell_angle_beta 95.110(3)
_cell_angle_gamma 90
_cell_formula_units_Z 4
_cell_length_a 9.4531(3)
_cell_length_b 40.9487(15)
_cell_length_c 7.5118(3)
_cell_measurement_reflns_used 5257
_cell_measurement_temperature 287.15(10)
_cell_measurement_theta_max 24.8850
_cell_measurement_theta_min 3.6780
_cell_volume 2896.20(18)
_computing_cell_refinement 'CrysAlisPro 1.171.38.41r (Rigaku OD, 2015)'
_computing_data_collection 'CrysAlisPro 1.171.38.41r (Rigaku OD, 2015)'
_computing_data_reduction 'CrysAlisPro 1.171.38.41r (Rigaku OD, 2015)'
_computing_molecular_graphics 'Olex2 (Dolomanov et al., 2009)'
_computing_publication_material 'Olex2 (Dolomanov et al., 2009)'
_computing_structure_refinement 'ShelXL (Sheldrick, 2015)'
_computing_structure_solution 'ShelXT (Sheldrick, 2015)'
_diffrn_ambient_environment air
_diffrn_ambient_temperature 287.15(10)
_diffrn_detector 'CCD plate'
_diffrn_detector_area_resol_mean 16.1169
_diffrn_detector_type EosS2
_diffrn_measured_fraction_theta_full 0.9944
_diffrn_measured_fraction_theta_max 0.8436
_diffrn_measurement_details
;
List of Runs (angles in degrees, time in seconds):

  # Type    Start    End  Width  t~exp~   \w     \q     \k     \f   Frames
--------------------------------------------------------------------------
  1  \w    -20.00  25.00   0.30    1.40    --  -12.53 -99.00 -60.00  150
  2  \w    -82.00   5.00   0.30    1.40    --  -12.53 -38.00 -60.00  290
  3  \w    -44.00  23.20   0.30    1.40    --   13.55 -57.00 150.00  224
  4  \w     -6.00  39.00   0.30    1.40    --   13.55 -19.00 150.00  150
  5  \w     35.00  60.80   0.30    1.40    --   13.55 178.00-150.00   86
;
_diffrn_measurement_device 'four-circle diffractometer'
_diffrn_measurement_device_type 'SuperNova, Single source at offset, EosS2'
_diffrn_measurement_method '\w scans'
_diffrn_orient_matrix_type 'CrysAlisPro convention (1999,Acta A55,543-557)'
_diffrn_orient_matrix_UB_11 -0.0580930000
_diffrn_orient_matrix_UB_12 0.0110273000
_diffrn_orient_matrix_UB_13 -0.0072071000
_diffrn_orient_matrix_UB_21 0.0456168000
_diffrn_orient_matrix_UB_22 0.0127588000
_diffrn_orient_matrix_UB_23 0.0334782000
_diffrn_orient_matrix_UB_31 0.0147558000
_diffrn_orient_matrix_UB_32 0.0039355000
_diffrn_orient_matrix_UB_33 -0.0884486000
_diffrn_radiation_monochromator mirror
_diffrn_radiation_probe x-ray
_diffrn_radiation_type 'Mo K\a'
_diffrn_radiation_wavelength 0.71073
_diffrn_reflns_av_R_equivalents 0.0338
_diffrn_reflns_av_unetI/netI 0.0421
_diffrn_reflns_Laue_measured_fraction_full 0.990
_diffrn_reflns_Laue_measured_fraction_max 0.983
_diffrn_reflns_limit_h_max 11
_diffrn_reflns_limit_h_min -8
_diffrn_reflns_limit_k_max 44
_diffrn_reflns_limit_k_min -49
_diffrn_reflns_limit_l_max 9
_diffrn_reflns_limit_l_min -8
_diffrn_reflns_number 15702
_diffrn_reflns_point_group_measured_fraction_full 0.990
_diffrn_reflns_point_group_measured_fraction_max 0.983
_diffrn_reflns_theta_full 25.242
_diffrn_reflns_theta_max 25.495
_diffrn_reflns_theta_min 3.297
_diffrn_source 'micro-focus sealed X-ray tube'
_diffrn_source_type 'SuperNova (Mo) X-ray Source'
_exptl_absorpt_coefficient_mu 4.986
_exptl_absorpt_correction_T_max 1.00000
_exptl_absorpt_correction_T_min 0.73598
_exptl_absorpt_correction_type multi-scan
_exptl_absorpt_process_details
;
CrysAlisPro 1.171.38.41r (Rigaku Oxford Diffraction, 2015)
Empirical absorption correction using spherical harmonics,
 implemented in SCALE3 ABSPACK scaling algorithm.
;
_exptl_crystal_colour 'clear light colourless'
_exptl_crystal_colour_lustre clear
_exptl_crystal_colour_modifier light
_exptl_crystal_colour_primary colourless
_exptl_crystal_density_diffrn 2.110
_exptl_crystal_description block
_exptl_crystal_F_000 1736
_exptl_crystal_size_max 0.29
_exptl_crystal_size_mid 0.19
_exptl_crystal_size_min 0.17
_refine_diff_density_max 0.885
_refine_diff_density_min -0.820
_refine_diff_density_rms 0.087
_refine_ls_extinction_coef .
_refine_ls_extinction_method none
_refine_ls_goodness_of_fit_ref 1.060
_refine_ls_hydrogen_treatment constr
_refine_ls_matrix_type full
_refine_ls_number_parameters 379
_refine_ls_number_reflns 5302
_refine_ls_number_restraints 0
_refine_ls_restrained_S_all 1.060
_refine_ls_R_factor_all 0.0581
_refine_ls_R_factor_gt 0.0410
_refine_ls_shift/su_max 0.002
_refine_ls_shift/su_mean 0.000
_refine_ls_structure_factor_coef Fsqd
_refine_ls_weighting_details 'w=1/[\s^2^(Fo^2^)+(0.0260P)^2^+3.1660P] where P=(Fo^2^+2Fc^2^)/3'
_refine_ls_weighting_scheme calc
_refine_ls_wR_factor_gt 0.0764
_refine_ls_wR_factor_ref 0.0828
_reflns_Friedel_coverage 0.000
_reflns_Friedel_fraction_full .
_reflns_Friedel_fraction_max .
_reflns_number_gt 4198
_reflns_number_total 5302
_reflns_threshold_expression 'I > 2\s(I)'
_cod_data_source_file suppl_ncrs-2018-0478_suppl.cif
_cod_data_source_block wwz
_cod_database_code 8105684
_shelx_space_group_comment
;
The symmetry employed for this shelxl refinement is uniquely defined
by the following loop, which should always be used as a source of
symmetry information in preference to the above space-group names.
They are only intended as comments.
;
_reflns_odcompleteness_completeness 99.44
_reflns_odcompleteness_iscentric 1
_reflns_odcompleteness_theta 24.66
_olex2_refinement_description
;
1. Fixed Uiso
 At 1.2 times of:
  All C(H) groups
2.a Aromatic/amide H refined with riding coordinates:
 C7(H7), C8(H8), C9(H9), C11(H11), C12(H12), C14(H14), C15(H15), C20(H20),
 C21(H21), C23(H23), C24(H24), C26(H26), C27(H27), C28(H28)
;
_shelx_shelxl_version_number 2014/7

loop_
_space_group_symop_operation_xyz
'x, y, z'
'-x, y+1/2, -z+1/2'
'-x, -y, -z'
'x, -y-1/2, z-1/2'

loop_
_atom_site_label
_atom_site_type_symbol
_atom_site_fract_x
_atom_site_fract_y
_atom_site_fract_z
_atom_site_U_iso_or_equiv
_atom_site_adp_type
_atom_site_occupancy
_atom_site_site_symmetry_order
_atom_site_calc_flag
_atom_site_refinement_flags_posn
_atom_site_refinement_flags_adp
_atom_site_refinement_flags_occupancy
_atom_site_disorder_assembly
_atom_site_disorder_group
I1 I 0.68105(4) 0.43186(2) 0.75733(5) 0.05599(13) Uani 1 1 d . . . . .
I2 I 0.21943(4) 0.29892(2) 0.60234(5) 0.05202(12) Uani 1 1 d . . . . .
F1 F 0.5557(3) 0.37948(8) 1.0207(4) 0.0610(8) Uani 1 1 d . . . . .
F2 F 0.3856(3) 0.32868(8) 0.9625(4) 0.0601(8) Uani 1 1 d . . . . .
F3 F 0.3510(3) 0.35081(9) 0.3439(4) 0.0681(9) Uani 1 1 d . . . . .
F4 F 0.5264(4) 0.40052(9) 0.4022(4) 0.0735(10) Uani 1 1 d . . . . .
C1 C 0.5457(5) 0.39169(12) 0.7121(7) 0.0425(12) Uani 1 1 d . . . . .
C2 C 0.4915(5) 0.38297(13) 0.5439(7) 0.0474(13) Uani 1 1 d . . . . .
C3 C 0.4013(5) 0.35709(13) 0.5138(7) 0.0456(13) Uani 1 1 d . . . . .
C4 C 0.3621(5) 0.33783(12) 0.6509(7) 0.0415(12) Uani 1 1 d . . . . .
C5 C 0.4157(5) 0.34644(12) 0.8195(7) 0.0415(12) Uani 1 1 d . . . . .
C6 C 0.5054(5) 0.37284(13) 0.8506(7) 0.0429(12) Uani 1 1 d . . . . .
Br1 Br 1.12347(8) 0.40803(2) 0.69455(11) 0.0957(3) Uani 1 1 d . . . . .
N1 N 0.7727(6) 0.50036(12) 0.8173(6) 0.0614(13) Uani 1 1 d . . . . .
N2 N 1.0118(5) 0.46839(12) 0.7419(6) 0.0567(12) Uani 1 1 d . . . . .
C7 C 0.6508(9) 0.51705(18) 0.8547(9) 0.082(2) Uani 1 1 d . . . . .
H7 H 0.5722 0.5040 0.8705 0.098 Uiso 1 1 calc R . . . .
C8 C 0.6317(10) 0.5472(2) 0.8703(8) 0.097(3) Uani 1 1 d . . . . .
H8 H 0.5455 0.5561 0.8964 0.116 Uiso 1 1 calc R . . . .
C9 C 0.7597(11) 0.56746(18) 0.8433(10) 0.094(3) Uani 1 1 d . . . . .
H9 H 0.7547 0.5901 0.8516 0.112 Uiso 1 1 calc R . . . .
C10 C 0.8859(8) 0.55266(15) 0.8059(8) 0.0696(18) Uani 1 1 d . . . . .
C11 C 1.0091(10) 0.57020(18) 0.7811(10) 0.089(2) Uani 1 1 d . . . . .
H11 H 1.0097 0.5927 0.7962 0.107 Uiso 1 1 calc R . . . .
C12 C 1.1289(10) 0.5548(2) 0.7351(9) 0.092(3) Uani 1 1 d . . . . .
H12 H 1.2089 0.5672 0.7167 0.110 Uiso 1 1 calc R . . . .
C13 C 1.1339(8) 0.52011(19) 0.7147(8) 0.075(2) Uani 1 1 d . . . . .
C14 C 1.2515(8) 0.5037(2) 0.6672(10) 0.089(2) Uani 1 1 d . . . . .
H14 H 1.3320 0.5153 0.6417 0.107 Uiso 1 1 calc R . . . .
C15 C 1.2498(7) 0.4701(2) 0.6574(9) 0.088(2) Uani 1 1 d . . . . .
H15 H 1.3277 0.4583 0.6248 0.105 Uiso 1 1 calc R . . . .
C16 C 1.1247(7) 0.45442(17) 0.6992(8) 0.0710(18) Uani 1 1 d . . . . .
C17 C 1.0125(6) 0.50187(15) 0.7503(7) 0.0563(15) Uani 1 1 d . . . . .
C18 C 0.8852(7) 0.51821(14) 0.7934(7) 0.0559(15) Uani 1 1 d . . . . .
Br2 Br -0.13553(8) 0.35698(2) 0.44785(10) 0.0778(2) Uani 1 1 d . . . . .
N3 N -0.1211(4) 0.29064(10) 0.4288(5) 0.0412(10) Uani 1 1 d . . . . .
N4 N 0.0470(4) 0.23843(11) 0.5365(5) 0.0438(10) Uani 1 1 d . . . . .
C19 C -0.2031(6) 0.31478(14) 0.3796(7) 0.0500(13) Uani 1 1 d . . . . .
C20 C -0.3381(6) 0.31195(16) 0.2859(7) 0.0570(15) Uani 1 1 d . . . . .
H20 H -0.3920 0.3303 0.2522 0.068 Uiso 1 1 calc R . . . .
C21 C -0.3858(6) 0.28189(16) 0.2472(7) 0.0562(15) Uani 1 1 d . . . . .
H21 H -0.4753 0.2791 0.1870 0.067 Uiso 1 1 calc R . . . .
C22 C -0.3033(5) 0.25463(13) 0.2957(7) 0.0435(12) Uani 1 1 d . . . . .
C23 C -0.3495(5) 0.22211(15) 0.2589(7) 0.0528(14) Uani 1 1 d . . . . .
H23 H -0.4379 0.2185 0.1976 0.063 Uiso 1 1 calc R . . . .
C24 C -0.2674(6) 0.19666(14) 0.3111(7) 0.0536(15) Uani 1 1 d . . . . .
H24 H -0.2992 0.1756 0.2828 0.064 Uiso 1 1 calc R . . . .
C25 C -0.1312(5) 0.20100(13) 0.4101(7) 0.0434(13) Uani 1 1 d . . . . .
C26 C -0.0476(6) 0.17466(15) 0.4734(8) 0.0616(16) Uani 1 1 d . . . . .
H26 H -0.0782 0.1534 0.4505 0.074 Uiso 1 1 calc R . . . .
C27 C 0.0786(6) 0.18037(15) 0.5686(8) 0.0612(16) Uani 1 1 d . . . . .
H27 H 0.1347 0.1632 0.6153 0.073 Uiso 1 1 calc R . . . .
C28 C 0.1217(6) 0.21268(15) 0.5944(7) 0.0578(15) Uani 1 1 d . . . . .
H28 H 0.2096 0.2164 0.6571 0.069 Uiso 1 1 calc R . . . .
C29 C -0.0805(5) 0.23266(12) 0.4459(6) 0.0380(12) Uani 1 1 d . . . . .
C30 C -0.1688(5) 0.26007(12) 0.3891(6) 0.0396(12) Uani 1 1 d . . . . .

loop_
_atom_site_aniso_label
_atom_site_aniso_U_11
_atom_site_aniso_U_22
_atom_site_aniso_U_33
_atom_site_aniso_U_23
_atom_site_aniso_U_13
_atom_site_aniso_U_12
I1 0.0547(2) 0.0513(2) 0.0609(2) -0.00075(19) -0.00055(18) -0.01011(17)
I2 0.03885(19) 0.0633(3) 0.0531(2) -0.00650(19) -0.00063(16) -0.00968(16)
F1 0.075(2) 0.064(2) 0.0413(17) -0.0040(16) -0.0075(15) -0.0159(17)
F2 0.064(2) 0.071(2) 0.0442(18) 0.0074(17) 0.0007(15) -0.0183(17)
F3 0.069(2) 0.091(3) 0.0425(18) -0.0037(18) -0.0060(16) -0.0199(19)
F4 0.080(2) 0.085(3) 0.054(2) 0.0173(19) -0.0039(18) -0.023(2)
C1 0.036(3) 0.041(3) 0.050(3) 0.000(3) -0.002(2) 0.005(2)
C2 0.047(3) 0.054(4) 0.041(3) 0.004(3) 0.003(3) -0.001(3)
C3 0.040(3) 0.060(4) 0.035(3) -0.005(3) -0.005(2) -0.001(3)
C4 0.028(2) 0.046(3) 0.049(3) -0.006(3) -0.003(2) 0.003(2)
C5 0.037(3) 0.045(3) 0.043(3) -0.002(3) 0.001(2) 0.003(2)
C6 0.038(3) 0.049(3) 0.040(3) -0.004(3) -0.003(2) 0.010(2)
Br1 0.0891(5) 0.0828(6) 0.1110(6) -0.0179(5) -0.0134(5) 0.0269(4)
N1 0.071(3) 0.051(3) 0.061(3) 0.003(3) -0.002(3) 0.004(3)
N2 0.051(3) 0.068(4) 0.049(3) 0.001(3) -0.007(2) 0.006(2)
C7 0.107(6) 0.064(5) 0.074(5) 0.009(4) 0.004(4) -0.011(4)
C8 0.143(8) 0.095(6) 0.050(4) -0.006(4) -0.002(4) 0.082(6)
C9 0.161(8) 0.045(4) 0.073(5) -0.006(4) -0.002(5) 0.024(5)
C10 0.114(6) 0.044(4) 0.048(4) 0.003(3) -0.009(4) -0.010(4)
C11 0.133(7) 0.052(5) 0.078(5) 0.005(4) -0.017(5) -0.024(5)
C12 0.119(7) 0.077(6) 0.074(5) 0.017(4) -0.022(5) -0.056(5)
C13 0.076(5) 0.091(6) 0.054(4) 0.012(4) -0.017(3) -0.030(4)
C14 0.060(5) 0.131(8) 0.074(5) 0.027(5) -0.012(4) -0.020(5)
C15 0.060(4) 0.137(8) 0.063(4) 0.016(5) -0.012(3) 0.007(5)
C16 0.070(4) 0.082(5) 0.058(4) 0.006(4) -0.014(3) 0.000(4)
C17 0.064(4) 0.063(4) 0.038(3) 0.010(3) -0.016(3) -0.020(3)
C18 0.081(4) 0.045(3) 0.038(3) 0.001(3) -0.015(3) -0.008(3)
Br2 0.0909(5) 0.0433(4) 0.1003(5) 0.0006(4) 0.0146(4) -0.0035(3)
N3 0.038(2) 0.039(2) 0.047(2) 0.002(2) 0.0035(19) -0.0047(19)
N4 0.030(2) 0.057(3) 0.044(2) -0.001(2) 0.0010(19) 0.000(2)
C19 0.054(3) 0.049(3) 0.048(3) 0.003(3) 0.009(3) -0.003(3)
C20 0.049(3) 0.064(4) 0.058(4) 0.016(3) 0.005(3) 0.016(3)
C21 0.039(3) 0.077(4) 0.051(3) 0.011(3) -0.001(3) 0.003(3)
C22 0.035(3) 0.056(3) 0.040(3) 0.003(3) 0.003(2) -0.005(2)
C23 0.034(3) 0.071(4) 0.053(3) -0.004(3) 0.002(3) -0.017(3)
C24 0.051(3) 0.054(4) 0.058(4) -0.008(3) 0.014(3) -0.017(3)
C25 0.042(3) 0.044(3) 0.046(3) 0.001(3) 0.015(2) -0.005(2)
C26 0.062(4) 0.050(4) 0.075(4) 0.002(3) 0.024(3) 0.003(3)
C27 0.059(4) 0.056(4) 0.071(4) 0.016(3) 0.020(3) 0.010(3)
C28 0.041(3) 0.076(5) 0.056(4) 0.011(3) 0.004(3) 0.007(3)
C29 0.032(3) 0.048(3) 0.036(3) 0.001(2) 0.009(2) -0.002(2)
C30 0.037(3) 0.047(3) 0.037(3) -0.003(2) 0.011(2) -0.007(2)

loop_
_atom_type_symbol
_atom_type_description
_atom_type_scat_dispersion_real
_atom_type_scat_dispersion_imag
_atom_type_scat_source
C C 0.0033 0.0016 'International Tables Vol C Tables 4.2.6.8 and 6.1.1.4'
H H 0.0000 0.0000 'International Tables Vol C Tables 4.2.6.8 and 6.1.1.4'
Br Br -0.2901 2.4595 'International Tables Vol C Tables 4.2.6.8 and 6.1.1.4'
F F 0.0171 0.0103 'International Tables Vol C Tables 4.2.6.8 and 6.1.1.4'
I I -0.4742 1.8119 'International Tables Vol C Tables 4.2.6.8 and 6.1.1.4'
N N 0.0061 0.0033 'International Tables Vol C Tables 4.2.6.8 and 6.1.1.4'

loop_
_geom_angle_atom_site_label_1
_geom_angle_atom_site_label_2
_geom_angle_atom_site_label_3
_geom_angle
_geom_angle_site_symmetry_1
_geom_angle_site_symmetry_3
C2 C1 I1 121.9(4) . .
C2 C1 C6 116.5(5) . .
C6 C1 I1 121.6(4) . .
F4 C2 C1 119.4(5) . .
F4 C2 C3 118.4(5) . .
C3 C2 C1 122.2(5) . .
F3 C3 C2 117.9(5) . .
F3 C3 C4 120.3(5) . .
C2 C3 C4 121.8(5) . .
C3 C4 I2 121.2(4) . .
C5 C4 I2 122.4(4) . .
C5 C4 C3 116.4(5) . .
F2 C5 C4 120.8(5) . .
F2 C5 C6 117.2(4) . .
C4 C5 C6 122.0(5) . .
F1 C6 C1 120.3(5) . .
F1 C6 C5 118.5(5) . .
C1 C6 C5 121.2(5) . .
C18 N1 C7 116.7(5) . .
C16 N2 C17 117.3(5) . .
N1 C7 H7 115.4 . .
C8 C7 N1 129.1(8) . .
C8 C7 H7 115.4 . .
C7 C8 H8 122.9 . .
C7 C8 C9 114.2(7) . .
C9 C8 H8 122.9 . .
C8 C9 H9 119.8 . .
C10 C9 C8 120.3(6) . .
C10 C9 H9 119.8 . .
C9 C10 C11 123.0(7) . .
C9 C10 C18 116.7(7) . .
C11 C10 C18 120.3(7) . .
C10 C11 H11 119.4 . .
C12 C11 C10 121.2(7) . .
C12 C11 H11 119.4 . .
C11 C12 H12 119.3 . .
C11 C12 C13 121.3(7) . .
C13 C12 H12 119.3 . .
C14 C13 C12 123.2(7) . .
C14 C13 C17 118.7(7) . .
C17 C13 C12 118.0(7) . .
C13 C14 H14 120.1 . .
C13 C14 C15 119.7(7) . .
C15 C14 H14 120.1 . .
C14 C15 H15 121.6 . .
C14 C15 C16 116.7(7) . .
C16 C15 H15 121.6 . .
N2 C16 Br1 116.7(5) . .
N2 C16 C15 126.2(7) . .
C15 C16 Br1 117.1(6) . .
N2 C17 C13 121.3(6) . .
N2 C17 C18 118.3(5) . .
C13 C17 C18 120.4(6) . .
N1 C18 C10 123.0(6) . .
N1 C18 C17 118.3(5) . .
C10 C18 C17 118.7(6) . .
C19 N3 C30 117.7(4) . .
C28 N4 C29 116.9(5) . .
N3 C19 Br2 116.2(4) . .
N3 C19 C20 125.2(5) . .
C20 C19 Br2 118.6(4) . .
C19 C20 H20 121.3 . .
C21 C20 C19 117.3(5) . .
C21 C20 H20 121.3 . .
C20 C21 H21 119.6 . .
C20 C21 C22 120.8(5) . .
C22 C21 H21 119.6 . .
C21 C22 C23 123.0(5) . .
C21 C22 C30 117.5(5) . .
C30 C22 C23 119.4(5) . .
C22 C23 H23 119.6 . .
C24 C23 C22 120.9(5) . .
C24 C23 H23 119.6 . .
C23 C24 H24 119.2 . .
C23 C24 C25 121.6(5) . .
C25 C24 H24 119.2 . .
C26 C25 C24 122.3(5) . .
C26 C25 C29 118.4(5) . .
C29 C25 C24 119.3(5) . .
C25 C26 H26 120.3 . .
C27 C26 C25 119.5(6) . .
C27 C26 H26 120.3 . .
C26 C27 H27 121.0 . .
C26 C27 C28 118.1(6) . .
C28 C27 H27 121.0 . .
N4 C28 C27 124.8(5) . .
N4 C28 H28 117.6 . .
C27 C28 H28 117.6 . .
N4 C29 C25 122.3(5) . .
N4 C29 C30 118.7(4) . .
C25 C29 C30 119.0(4) . .
N3 C30 C22 121.5(5) . .
N3 C30 C29 118.8(4) . .
C22 C30 C29 119.7(5) . .

loop_
_geom_bond_atom_site_label_1
_geom_bond_atom_site_label_2
_geom_bond_distance
_geom_bond_site_symmetry_2
I1 C1 2.093(5) .
I2 C4 2.098(5) .
F1 C6 1.351(5) .
F2 C5 1.348(5) .
F3 C3 1.346(5) .
F4 C2 1.350(6) .
C1 C2 1.368(7) .
C1 C6 1.377(7) .
C2 C3 1.366(7) .
C3 C4 1.374(7) .
C4 C5 1.368(7) .
C5 C6 1.381(7) .
Br1 C16 1.900(7) .
N1 C7 1.390(9) .
N1 C18 1.316(7) .
N2 C16 1.277(7) .
N2 C17 1.372(7) .
C7 H7 0.9300 .
C7 C8 1.254(9) .
C8 H8 0.9300 .
C8 C9 1.496(11) .
C9 H9 0.9300 .
C9 C10 1.390(10) .
C10 C11 1.394(10) .
C10 C18 1.414(8) .
C11 H11 0.9300 .
C11 C12 1.367(10) .
C12 H12 0.9300 .
C12 C13 1.432(10) .
C13 C14 1.372(10) .
C13 C17 1.414(8) .
C14 H14 0.9300 .
C14 C15 1.381(10) .
C15 H15 0.9300 .
C15 C16 1.405(9) .
C17 C18 1.439(8) .
Br2 C19 1.897(6) .
N3 C19 1.290(6) .
N3 C30 1.355(6) .
N4 C28 1.321(6) .
N4 C29 1.351(6) .
C19 C20 1.407(7) .
C20 H20 0.9300 .
C20 C21 1.334(8) .
C21 H21 0.9300 .
C21 C22 1.392(7) .
C22 C23 1.421(7) .
C22 C30 1.414(6) .
C23 H23 0.9300 .
C23 C24 1.337(7) .
C24 H24 0.9300 .
C24 C25 1.439(7) .
C25 C26 1.396(7) .
C25 C29 1.400(7) .
C26 H26 0.9300 .
C26 C27 1.355(8) .
C27 H27 0.9300 .
C27 C28 1.393(8) .
C28 H28 0.9300 .
C29 C30 1.441(7) .
